data_7106891
loop_
_publ_author_name
and
'Dan A. Smith'
'Oleg V. Ozerov'

_publ_section_title
;
 Early-Late Heterobimetallic Rh-Ti and Rh-Zr Complexes via Addition of
 Early Metal Chlorides to Mono- and Divalent Rhodium
;
_journal_name_full Chem.Commun.
_journal_page_first 10779
_journal_paper_doi 10.1039/c1cc14373e
_journal_volume 47
_journal_year 2011
_chemical_formula_moiety 'C26 H40 Cl4 N P2 Rh Zr, C6 D6'
_chemical_formula_sum 'C32 H40 Cl4 D6 N P2 Rh Zr'
_chemical_formula_weight 848.60
_chemical_name_common (PNP)Rh(ZrCl3)(Cl)
_space_group_IT_number 14
_symmetry_cell_setting monoclinic
_symmetry_space_group_name_Hall '-P 2ybc'
_symmetry_space_group_name_H-M 'P 1 21/c 1'
_atom_sites_solution_hydrogens geom
_atom_sites_solution_primary direct
_atom_sites_solution_secondary difmap
_audit_creation_method SHELXL-97
_audit_update_record
;
2011-04-20 # Formatted by publCIF
;
_cell_angle_alpha 90.00
_cell_angle_beta 123.275(7)
_cell_angle_gamma 90.00
_cell_formula_units_Z 4
_cell_length_a 17.021(2)
_cell_length_b 12.9851(15)
_cell_length_c 19.9047(16)
_cell_measurement_reflns_used 9895
_cell_measurement_temperature 110(2)
_cell_measurement_theta_max 28.63
_cell_measurement_theta_min 2.55
_cell_volume 3678.0(7)
_computing_cell_refinement 'Bruker SMART'
_computing_data_collection 'Bruker SMART'
_computing_data_reduction 'Bruker SAINT'
_computing_structure_refinement 'SHELXL-97 (Sheldrick, 1997)'
_computing_structure_solution 'SHELXS-97 (Sheldrick, 1990)'
_diffrn_ambient_temperature 110(2)
_diffrn_measured_fraction_theta_full 0.991
_diffrn_measured_fraction_theta_max 0.991
_diffrn_measurement_device_type 'CCD area detector'
_diffrn_measurement_method 'phi and omega scans'
_diffrn_radiation_monochromator graphite
_diffrn_radiation_source 'fine-focus sealed tube'
_diffrn_radiation_type MoK\a
_diffrn_radiation_wavelength 0.71073
_diffrn_reflns_av_R_equivalents 0.0266
_diffrn_reflns_av_sigmaI/netI 0.0234
_diffrn_reflns_limit_h_max 22
_diffrn_reflns_limit_h_min -22
_diffrn_reflns_limit_k_max 16
_diffrn_reflns_limit_k_min -16
_diffrn_reflns_limit_l_max 25
_diffrn_reflns_limit_l_min -25
_diffrn_reflns_number 31408
_diffrn_reflns_theta_full 27.50
_diffrn_reflns_theta_max 27.50
_diffrn_reflns_theta_min 2.45
_exptl_absorpt_coefficient_mu 1.132
_exptl_absorpt_correction_T_max 0.8952
_exptl_absorpt_correction_T_min 0.7650
_exptl_absorpt_correction_type multi-scan
_exptl_absorpt_process_details SADABS
_exptl_crystal_colour yellow
_exptl_crystal_density_diffrn 1.532
_exptl_crystal_density_method 'not measured'
_exptl_crystal_description block
_exptl_crystal_F_000 1712
_exptl_crystal_size_max 0.25
_exptl_crystal_size_mid 0.22
_exptl_crystal_size_min 0.10
_refine_diff_density_max 1.258
_refine_diff_density_min -0.997
_refine_diff_density_rms 0.080
_refine_ls_extinction_method none
_refine_ls_goodness_of_fit_ref 1.122
_refine_ls_hydrogen_treatment constr
_refine_ls_matrix_type full
_refine_ls_number_parameters 380
_refine_ls_number_reflns 8369
_refine_ls_number_restraints 51
_refine_ls_restrained_S_all 1.188
_refine_ls_R_factor_all 0.0324
_refine_ls_R_factor_gt 0.0275
_refine_ls_shift/su_max 0.001
_refine_ls_shift/su_mean 0.000
_refine_ls_structure_factor_coef Fsqd
_refine_ls_weighting_details 'calc w=1/[\s^2^(Fo^2^)+(0.0280P)^2^+3.6253P] where P=(Fo^2^+2Fc^2^)/3'
_refine_ls_weighting_scheme calc
_refine_ls_wR_factor_gt 0.0675
_refine_ls_wR_factor_ref 0.0697
_reflns_number_gt 7449
_reflns_number_total 8369
_reflns_threshold_expression >2sigma(I)
_cod_data_source_file c1cc14373e.txt
_cod_data_source_block ovo287_das239_0m
_cod_original_sg_symbol_H-M P2(1)/c
_cod_database_code 7106891

loop_
_symmetry_equiv_pos_as_xyz
'x, y, z'
'-x, y+1/2, -z+1/2'
'-x, -y, -z'
'x, -y-1/2, z-1/2'

loop_
_atom_site_label
_atom_site_type_symbol
_atom_site_fract_x
_atom_site_fract_y
_atom_site_fract_z
_atom_site_U_iso_or_equiv
_atom_site_adp_type
_atom_site_occupancy
_atom_site_symmetry_multiplicity
_atom_site_calc_flag
_atom_site_refinement_flags
Rh1 Rh 0.218714(12) 0.704123(13) 0.702424(10) 0.01482(5) Uani 1 1 d .
Zr1 Zr 0.203176(15) 0.896096(17) 0.713889(13) 0.01651(6) Uani 1 1 d .
Cl1 Cl 0.23551(5) 0.90035(6) 0.84655(4) 0.03616(16) Uani 1 1 d .
Cl2 Cl 0.31316(5) 1.02433(5) 0.73167(4) 0.02856(14) Uani 1 1 d .
Cl3 Cl 0.05352(4) 0.97895(5) 0.65332(4) 0.02388(13) Uani 1 1 d .
Cl4 Cl 0.30931(5) 0.60172(6) 0.81500(4) 0.03444(16) Uani 1 1 d .
P1 P 0.07499(4) 0.66899(5) 0.68698(4) 0.01669(12) Uani 1 1 d .
P2 P 0.32377(4) 0.71372(5) 0.66464(4) 0.01701(12) Uani 1 1 d .
N1 N 0.13698(13) 0.79886(14) 0.60370(11) 0.0142(4) Uani 1 1 d .
C1 C 0.4761(2) 0.8241(3) 0.7858(2) 0.0447(8) Uani 1 1 d .
H1A H 0.4481 0.8170 0.8163 0.067 Uiso 1 1 calc R
H1B H 0.4522 0.8850 0.7532 0.067 Uiso 1 1 calc R
H1C H 0.5431 0.8295 0.8218 0.067 Uiso 1 1 calc R
C2 C 0.45209(17) 0.7303(2) 0.73205(16) 0.0254(5) Uani 1 1 d .
H2 H 0.4780 0.7405 0.6991 0.030 Uiso 1 1 calc R
C3 C 0.49512(19) 0.6324(2) 0.78210(18) 0.0344(6) Uani 1 1 d .
H3A H 0.5622 0.6394 0.8155 0.052 Uiso 1 1 calc R
H3B H 0.4791 0.5744 0.7469 0.052 Uiso 1 1 calc R
H3C H 0.4710 0.6219 0.8153 0.052 Uiso 1 1 calc R
C4 C 0.3735(2) 0.6020(3) 0.5707(2) 0.0430(8) Uani 1 1 d .
H4A H 0.3614 0.5422 0.5380 0.065 Uiso 1 1 calc R
H4B H 0.4375 0.6008 0.6160 0.065 Uiso 1 1 calc R
H4C H 0.3630 0.6629 0.5395 0.065 Uiso 1 1 calc R
C5 C 0.30767(18) 0.6022(2) 0.60035(16) 0.0253(5) Uani 1 1 d .
H5 H 0.3210 0.5399 0.6327 0.030 Uiso 1 1 calc R
C6 C 0.20486(19) 0.5956(2) 0.52879(16) 0.0305(6) Uani 1 1 d .
H6A H 0.1917 0.6513 0.4923 0.046 Uiso 1 1 calc R
H6B H 0.1640 0.6002 0.5479 0.046 Uiso 1 1 calc R
H6C H 0.1947 0.5312 0.5014 0.046 Uiso 1 1 calc R
C7 C 0.0751(2) 0.4844(2) 0.61813(19) 0.0358(7) Uani 1 1 d .
H7A H 0.1423 0.4840 0.6460 0.054 Uiso 1 1 calc R
H7B H 0.0489 0.5256 0.5705 0.054 Uiso 1 1 calc R
H7C H 0.0518 0.4152 0.6036 0.054 Uiso 1 1 calc R
C8 C 0.04676(19) 0.52947(19) 0.67272(17) 0.0263(5) Uani 1 1 d .
H8 H -0.0216 0.5226 0.6449 0.032 Uiso 1 1 calc R
C9 C 0.1048(2) 0.6935(2) 0.83893(17) 0.0328(6) Uani 1 1 d .
H9A H 0.0977 0.7409 0.8722 0.049 Uiso 1 1 calc R
H9B H 0.1678 0.6972 0.8516 0.049 Uiso 1 1 calc R
H9C H 0.0922 0.6248 0.8485 0.049 Uiso 1 1 calc R
C10 C 0.03551(18) 0.72142(19) 0.75037(16) 0.0228(5) Uani 1 1 d .
H10 H 0.0374 0.7966 0.7470 0.027 Uiso 1 1 calc R
C11 C -0.0659(2) 0.6938(2) 0.72183(18) 0.0295(6) Uani 1 1 d .
H11A H -0.0742 0.6206 0.7151 0.044 Uiso 1 1 calc R
H11B H -0.1085 0.7273 0.6715 0.044 Uiso 1 1 calc R
H11C H -0.0783 0.7163 0.7611 0.044 Uiso 1 1 calc R
C12 C -0.00277(16) 0.71907(18) 0.58529(14) 0.0176(4) Uani 1 1 d .
C13 C -0.09919(17) 0.69795(19) 0.53688(16) 0.0232(5) Uani 1 1 d .
H13 H -0.1271 0.6624 0.5591 0.028 Uiso 1 1 calc R
C14 C -0.15491(17) 0.7282(2) 0.45669(16) 0.0253(5) Uani 1 1 d .
C15 C -0.25900(19) 0.7066(2) 0.4061(2) 0.0387(7) Uani 1 1 d .
H15A H -0.2799 0.6868 0.4403 0.058 Uiso 1 1 calc R
H15B H -0.2714 0.6518 0.3692 0.058 Uiso 1 1 calc R
H15C H -0.2920 0.7674 0.3767 0.058 Uiso 1 1 calc R
C16 C -0.11066(18) 0.77818(19) 0.42443(16) 0.0243(5) Uani 1 1 d .
H16 H -0.1460 0.7980 0.3707 0.029 Uiso 1 1 calc R
C17 C -0.01482(17) 0.79926(17) 0.47044(14) 0.0191(5) Uani 1 1 d .
H17 H 0.0132 0.8311 0.4468 0.023 Uiso 1 1 calc R
C18 C 0.03963(16) 0.77301(17) 0.55177(14) 0.0162(4) Uani 1 1 d .
C19 C 0.18451(16) 0.85452(17) 0.57325(13) 0.0155(4) Uani 1 1 d .
C20 C 0.27611(16) 0.82440(18) 0.59773(14) 0.0176(4) Uani 1 1 d .
C21 C 0.32569(17) 0.8838(2) 0.57420(15) 0.0222(5) Uani 1 1 d .
H21 H 0.3856 0.8631 0.5894 0.027 Uiso 1 1 calc R
C22 C 0.28788(18) 0.97294(19) 0.52880(15) 0.0230(5) Uani 1 1 d .
C23 C 0.19848(18) 1.00336(19) 0.50781(14) 0.0219(5) Uani 1 1 d .
H23 H 0.1726 1.0635 0.4783 0.026 Uiso 1 1 calc R
C24 C 0.14756(17) 0.94636(18) 0.52987(14) 0.0186(5) Uani 1 1 d .
H24 H 0.0886 0.9690 0.5159 0.022 Uiso 1 1 calc R
C25 C 0.3404(2) 1.0350(2) 0.50185(17) 0.0313(6) Uani 1 1 d .
H25A H 0.4064 1.0330 0.5426 0.047 Uiso 1 1 calc R
H25B H 0.3189 1.1051 0.4929 0.047 Uiso 1 1 calc R
H25C H 0.3294 1.0066 0.4529 0.047 Uiso 1 1 calc R
C26 C 0.0916(2) 0.4687(2) 0.7510(2) 0.0393(7) Uani 1 1 d .
H26A H 0.0819 0.3964 0.7392 0.059 Uiso 1 1 calc R
H26B H 0.0633 0.4886 0.7795 0.059 Uiso 1 1 calc R
H26C H 0.1577 0.4830 0.7836 0.059 Uiso 1 1 calc R
C27 C 0.6604(5) 0.7007(5) 0.6237(4) 0.124(2) Uani 1 1 d DU
C28 C 0.6533(5) 0.7957(6) 0.6488(4) 0.125(2) Uani 1 1 d DU
C29 C 0.5717(4) 0.8432(4) 0.5953(3) 0.0846(14) Uani 1 1 d DU
C30 C 0.5034(3) 0.8056(4) 0.5218(3) 0.0759(14) Uani 1 1 d DU
C31 C 0.5141(5) 0.7052(5) 0.4999(4) 0.117(2) Uani 1 1 d DU
C32 C 0.5958(5) 0.6503(5) 0.5541(5) 0.119(2) Uani 1 1 d DU

loop_
_atom_site_aniso_label
_atom_site_aniso_U_11
_atom_site_aniso_U_22
_atom_site_aniso_U_33
_atom_site_aniso_U_23
_atom_site_aniso_U_13
_atom_site_aniso_U_12
Rh1 0.01335(9) 0.01599(9) 0.01527(9) 0.00300(6) 0.00794(7) 0.00174(6)
Zr1 0.01690(11) 0.01564(11) 0.01680(11) -0.00054(8) 0.00912(9) -0.00069(8)
Cl1 0.0508(4) 0.0367(4) 0.0200(3) -0.0050(3) 0.0187(3) -0.0121(3)
Cl2 0.0287(3) 0.0277(3) 0.0341(3) -0.0094(3) 0.0203(3) -0.0110(3)
Cl3 0.0248(3) 0.0240(3) 0.0268(3) 0.0015(2) 0.0166(3) 0.0069(2)
Cl4 0.0262(3) 0.0426(4) 0.0315(3) 0.0221(3) 0.0138(3) 0.0099(3)
P1 0.0175(3) 0.0151(3) 0.0207(3) 0.0016(2) 0.0125(2) 0.0000(2)
P2 0.0134(3) 0.0197(3) 0.0179(3) 0.0015(2) 0.0086(2) 0.0022(2)
N1 0.0120(9) 0.0157(9) 0.0146(9) 0.0024(7) 0.0072(7) 0.0020(7)
C1 0.0174(14) 0.0430(18) 0.0488(19) -0.0119(15) 0.0023(13) 0.0011(12)
C2 0.0135(11) 0.0329(14) 0.0285(13) 0.0010(11) 0.0107(10) 0.0023(10)
C3 0.0185(13) 0.0419(17) 0.0348(15) 0.0084(13) 0.0096(11) 0.0101(12)
C4 0.0391(17) 0.056(2) 0.0426(18) -0.0118(15) 0.0281(15) 0.0059(15)
C5 0.0298(14) 0.0222(13) 0.0260(13) -0.0015(10) 0.0166(11) 0.0047(10)
C6 0.0331(15) 0.0288(14) 0.0267(14) -0.0049(11) 0.0146(12) -0.0009(11)
C7 0.0494(18) 0.0193(13) 0.0463(18) -0.0063(12) 0.0312(15) -0.0022(12)
C8 0.0273(13) 0.0173(12) 0.0400(15) -0.0002(10) 0.0221(12) -0.0025(10)
C9 0.0414(16) 0.0381(16) 0.0276(14) 0.0002(12) 0.0244(13) -0.0070(13)
C10 0.0296(13) 0.0190(12) 0.0304(14) -0.0001(10) 0.0231(12) -0.0010(10)
C11 0.0327(15) 0.0285(14) 0.0414(16) 0.0018(11) 0.0292(13) 0.0009(11)
C12 0.0148(11) 0.0166(11) 0.0212(12) -0.0004(9) 0.0097(9) 0.0010(8)
C13 0.0169(12) 0.0212(12) 0.0322(14) -0.0017(10) 0.0140(11) -0.0014(9)
C14 0.0145(11) 0.0200(12) 0.0323(14) -0.0029(10) 0.0070(10) 0.0013(9)
C15 0.0180(13) 0.0388(17) 0.0423(18) 0.0003(13) 0.0057(12) -0.0036(11)
C16 0.0204(12) 0.0199(12) 0.0224(12) -0.0016(9) 0.0052(10) 0.0047(9)
C17 0.0192(11) 0.0170(11) 0.0191(11) 0.0002(9) 0.0093(10) 0.0034(9)
C18 0.0156(11) 0.0142(10) 0.0182(11) -0.0011(8) 0.0090(9) 0.0025(8)
C19 0.0176(11) 0.0178(11) 0.0124(10) -0.0016(8) 0.0091(9) -0.0023(8)
C20 0.0185(11) 0.0195(11) 0.0162(11) -0.0005(9) 0.0103(9) 0.0008(9)
C21 0.0195(12) 0.0278(13) 0.0235(12) -0.0012(10) 0.0144(10) -0.0018(10)
C22 0.0299(13) 0.0228(13) 0.0222(12) -0.0027(9) 0.0180(11) -0.0053(10)
C23 0.0299(13) 0.0189(12) 0.0174(11) 0.0021(9) 0.0133(10) 0.0001(10)
C24 0.0196(11) 0.0189(11) 0.0169(11) -0.0001(9) 0.0098(9) 0.0009(9)
C25 0.0380(16) 0.0305(15) 0.0359(15) 0.0014(12) 0.0269(13) -0.0075(12)
C26 0.0520(19) 0.0246(15) 0.058(2) 0.0129(13) 0.0404(17) 0.0057(13)
C27 0.113(4) 0.128(5) 0.165(5) 0.099(4) 0.098(4) 0.041(4)
C28 0.103(4) 0.169(6) 0.122(4) 0.053(4) 0.073(4) -0.014(4)
C29 0.084(3) 0.108(4) 0.099(4) 0.007(3) 0.073(3) -0.021(3)
C30 0.066(3) 0.108(4) 0.083(3) 0.039(3) 0.059(2) 0.021(2)
C31 0.121(4) 0.167(5) 0.119(4) -0.027(4) 0.103(4) -0.050(4)
C32 0.143(5) 0.089(4) 0.203(6) -0.006(4) 0.144(5) 0.008(4)

loop_
_atom_type_symbol
_atom_type_description
_atom_type_scat_dispersion_real
_atom_type_scat_dispersion_imag
_atom_type_scat_source
C C 0.0033 0.0016 'International Tables Vol C Tables 4.2.6.8 and 6.1.1.4'
H H 0.0000 0.0000 'International Tables Vol C Tables 4.2.6.8 and 6.1.1.4'
D D 0.0000 0.0000 'International Tables Vol C Tables 4.2.6.8 and 6.1.1.4'
Cl Cl 0.1484 0.1585 'International Tables Vol C Tables 4.2.6.8 and 6.1.1.4'
N N 0.0061 0.0033 'International Tables Vol C Tables 4.2.6.8 and 6.1.1.4'
P P 0.1023 0.0942 'International Tables Vol C Tables 4.2.6.8 and 6.1.1.4'
Rh Rh -1.1178 0.9187 'International Tables Vol C Tables 4.2.6.8 and 6.1.1.4'
Zr Zr -2.9673 0.5597 'International Tables Vol C Tables 4.2.6.8 and 6.1.1.4'

loop_
_geom_angle_atom_site_label_1
_geom_angle_atom_site_label_2
_geom_angle_atom_site_label_3
_geom_angle
N1 Rh1 P2 84.01(5)
N1 Rh1 Cl4 178.28(5)
P2 Rh1 Cl4 97.08(2)
N1 Rh1 P1 83.20(5)
P2 Rh1 P1 156.37(2)
Cl4 Rh1 P1 96.22(2)
N1 Rh1 Zr1 56.82(5)
P2 Rh1 Zr1 96.604(17)
Cl4 Rh1 Zr1 121.66(2)
P1 Rh1 Zr1 92.897(17)
N1 Zr1 Cl2 118.31(5)
N1 Zr1 Cl1 142.03(5)
Cl2 Zr1 Cl1 97.71(3)
N1 Zr1 Cl3 86.29(5)
Cl2 Zr1 Cl3 107.04(3)
Cl1 Zr1 Cl3 94.74(3)
N1 Zr1 Rh1 51.26(5)
Cl2 Zr1 Rh1 126.12(2)
Cl1 Zr1 Rh1 98.67(2)
Cl3 Zr1 Rh1 122.166(18)
C12 P1 C10 108.10(11)
C12 P1 C8 102.06(12)
C10 P1 C8 107.61(11)
C12 P1 Rh1 98.40(8)
C10 P1 Rh1 125.65(9)
C8 P1 Rh1 112.03(8)
C20 P2 C2 108.32(12)
C20 P2 C5 105.94(12)
C2 P2 C5 105.16(12)
C20 P2 Rh1 99.69(8)
C2 P2 Rh1 126.39(9)
C5 P2 Rh1 109.76(9)
C18 N1 C19 120.52(18)
C18 N1 Rh1 116.99(14)
C19 N1 Rh1 117.09(14)
C18 N1 Zr1 127.16(14)
C19 N1 Zr1 91.86(12)
Rh1 N1 Zr1 71.92(6)
C2 C1 H1A 109.5
C2 C1 H1B 109.5
H1A C1 H1B 109.5
C2 C1 H1C 109.5
H1A C1 H1C 109.5
H1B C1 H1C 109.5
C1 C2 C3 111.1(2)
C1 C2 P2 111.04(18)
C3 C2 P2 109.19(19)
C1 C2 H2 108.5
C3 C2 H2 108.5
P2 C2 H2 108.5
C2 C3 H3A 109.5
C2 C3 H3B 109.5
H3A C3 H3B 109.5
C2 C3 H3C 109.5
H3A C3 H3C 109.5
H3B C3 H3C 109.5
C5 C4 H4A 109.5
C5 C4 H4B 109.5
H4A C4 H4B 109.5
C5 C4 H4C 109.5
H4A C4 H4C 109.5
H4B C4 H4C 109.5
C4 C5 C6 110.2(2)
C4 C5 P2 114.0(2)
C6 C5 P2 110.21(18)
C4 C5 H5 107.4
C6 C5 H5 107.4
P2 C5 H5 107.4
C5 C6 H6A 109.5
C5 C6 H6B 109.5
H6A C6 H6B 109.5
C5 C6 H6C 109.5
H6A C6 H6C 109.5
H6B C6 H6C 109.5
C8 C7 H7A 109.5
C8 C7 H7B 109.5
H7A C7 H7B 109.5
C8 C7 H7C 109.5
H7A C7 H7C 109.5
H7B C7 H7C 109.5
C26 C8 C7 110.7(2)
C26 C8 P1 113.9(2)
C7 C8 P1 109.06(18)
C26 C8 H8 107.6
C7 C8 H8 107.6
P1 C8 H8 107.6
C10 C9 H9A 109.5
C10 C9 H9B 109.5
H9A C9 H9B 109.5
C10 C9 H9C 109.5
H9A C9 H9C 109.5
H9B C9 H9C 109.5
C9 C10 C11 111.7(2)
C9 C10 P1 111.01(18)
C11 C10 P1 114.59(18)
C9 C10 H10 106.3
C11 C10 H10 106.3
P1 C10 H10 106.3
C10 C11 H11A 109.5
C10 C11 H11B 109.5
H11A C11 H11B 109.5
C10 C11 H11C 109.5
H11A C11 H11C 109.5
H11B C11 H11C 109.5
C13 C12 C18 118.9(2)
C13 C12 P1 123.79(19)
C18 C12 P1 117.00(17)
C14 C13 C12 122.5(2)
C14 C13 H13 118.8
C12 C13 H13 118.8
C16 C14 C13 117.4(2)
C16 C14 C15 121.0(3)
C13 C14 C15 121.6(3)
C14 C15 H15A 109.5
C14 C15 H15B 109.5
H15A C15 H15B 109.5
C14 C15 H15C 109.5
H15A C15 H15C 109.5
H15B C15 H15C 109.5
C14 C16 C17 121.7(2)
C14 C16 H16 119.2
C17 C16 H16 119.2
C16 C17 C18 120.5(2)
C16 C17 H17 119.7
C18 C17 H17 119.7
C17 C18 C12 118.9(2)
C17 C18 N1 123.3(2)
C12 C18 N1 117.7(2)
C24 C19 C20 119.1(2)
C24 C19 N1 121.3(2)
C20 C19 N1 119.0(2)
C21 C20 C19 119.1(2)
C21 C20 P2 124.86(18)
C19 C20 P2 115.88(17)
C22 C21 C20 121.8(2)
C22 C21 H21 119.1
C20 C21 H21 119.1
C21 C22 C23 118.0(2)
C21 C22 C25 121.6(2)
C23 C22 C25 120.3(2)
C24 C23 C22 121.6(2)
C24 C23 H23 119.2
C22 C23 H23 119.2
C23 C24 C19 120.2(2)
C23 C24 H24 119.9
C19 C24 H24 119.9
C22 C25 H25A 109.5
C22 C25 H25B 109.5
H25A C25 H25B 109.5
C22 C25 H25C 109.5
H25A C25 H25C 109.5
H25B C25 H25C 109.5
C8 C26 H26A 109.5
C8 C26 H26B 109.5
H26A C26 H26B 109.5
C8 C26 H26C 109.5
H26A C26 H26C 109.5
H26B C26 H26C 109.5
C28 C27 C32 128.2(7)
C29 C28 C27 112.6(7)
C28 C29 C30 125.9(6)
C29 C30 C31 118.7(5)
C32 C31 C30 118.1(6)
C27 C32 C31 116.2(6)

loop_
_geom_bond_atom_site_label_1
_geom_bond_atom_site_label_2
_geom_bond_distance
Rh1 N1 2.0761(18)
Rh1 P2 2.2923(6)
Rh1 Cl4 2.3185(7)
Rh1 P1 2.3371(7)
Rh1 Zr1 2.5303(4)
Zr1 N1 2.2276(19)
Zr1 Cl2 2.3823(7)
Zr1 Cl1 2.3841(7)
Zr1 Cl3 2.3938(7)
P1 C12 1.825(2)
P1 C10 1.854(2)
P1 C8 1.856(3)
P2 C20 1.820(2)
P2 C2 1.844(3)
P2 C5 1.851(3)
N1 C18 1.431(3)
N1 C19 1.443(3)
C1 C2 1.521(4)
C1 H1A 0.9600
C1 H1B 0.9600
C1 H1C 0.9600
C2 C3 1.532(4)
C2 H2 0.9800
C3 H3A 0.9600
C3 H3B 0.9600
C3 H3C 0.9600
C4 C5 1.525(4)
C4 H4A 0.9600
C4 H4B 0.9600
C4 H4C 0.9600
C5 C6 1.537(4)
C5 H5 0.9800
C6 H6A 0.9600
C6 H6B 0.9600
C6 H6C 0.9600
C7 C8 1.526(4)
C7 H7A 0.9600
C7 H7B 0.9600
C7 H7C 0.9600
C8 C26 1.526(4)
C8 H8 0.9800
C9 C10 1.532(4)
C9 H9A 0.9600
C9 H9B 0.9600
C9 H9C 0.9600
C10 C11 1.534(4)
C10 H10 0.9800
C11 H11A 0.9600
C11 H11B 0.9600
C11 H11C 0.9600
C12 C13 1.401(3)
C12 C18 1.409(3)
C13 C14 1.393(4)
C13 H13 0.9300
C14 C16 1.390(4)
C14 C15 1.508(4)
C15 H15A 0.9600
C15 H15B 0.9600
C15 H15C 0.9600
C16 C17 1.391(3)
C16 H16 0.9300
C17 C18 1.396(3)
C17 H17 0.9300
C19 C24 1.403(3)
C19 C20 1.410(3)
C20 C21 1.400(3)
C21 C22 1.390(4)
C21 H21 0.9300
C22 C23 1.396(4)
C22 C25 1.504(3)
C23 C24 1.382(3)
C23 H23 0.9300
C24 H24 0.9300
C25 H25A 0.9600
C25 H25B 0.9600
C25 H25C 0.9600
C26 H26A 0.9600
C26 H26B 0.9600
C26 H26C 0.9600
C27 C28 1.361(6)
C27 C32 1.373(6)
C28 C29 1.348(5)
C29 C30 1.364(5)
C30 C31 1.419(5)
C31 C32 1.400(6)

loop_
_geom_torsion_atom_site_label_1
_geom_torsion_atom_site_label_2
_geom_torsion_atom_site_label_3
_geom_torsion_atom_site_label_4
_geom_torsion
P2 Rh1 Zr1 N1 78.38(6)
Cl4 Rh1 Zr1 N1 -179.07(6)
P1 Rh1 Zr1 N1 -79.94(6)
N1 Rh1 Zr1 Cl2 -99.62(6)
P2 Rh1 Zr1 Cl2 -21.24(3)
Cl4 Rh1 Zr1 Cl2 81.31(3)
P1 Rh1 Zr1 Cl2 -179.56(3)
N1 Rh1 Zr1 Cl1 154.16(6)
P2 Rh1 Zr1 Cl1 -127.46(3)
Cl4 Rh1 Zr1 Cl1 -24.91(3)
P1 Rh1 Zr1 Cl1 74.22(3)
N1 Rh1 Zr1 Cl3 52.94(6)
P2 Rh1 Zr1 Cl3 131.33(3)
Cl4 Rh1 Zr1 Cl3 -126.13(3)
P1 Rh1 Zr1 Cl3 -27.00(3)
N1 Rh1 P1 C12 15.84(9)
P2 Rh1 P1 C12 -41.83(10)
Cl4 Rh1 P1 C12 -165.78(8)
Zr1 Rh1 P1 C12 71.93(8)
N1 Rh1 P1 C10 -103.66(12)
P2 Rh1 P1 C10 -161.34(11)
Cl4 Rh1 P1 C10 74.71(11)
Zr1 Rh1 P1 C10 -47.58(10)
N1 Rh1 P1 C8 122.56(11)
P2 Rh1 P1 C8 64.88(11)
Cl4 Rh1 P1 C8 -59.07(10)
Zr1 Rh1 P1 C8 178.64(10)
N1 Rh1 P2 C20 16.25(9)
Cl4 Rh1 P2 C20 -162.42(8)
P1 Rh1 P2 C20 73.78(10)
Zr1 Rh1 P2 C20 -39.27(8)
N1 Rh1 P2 C2 137.72(12)
Cl4 Rh1 P2 C2 -40.95(11)
P1 Rh1 P2 C2 -164.75(11)
Zr1 Rh1 P2 C2 82.20(11)
N1 Rh1 P2 C5 -94.69(10)
Cl4 Rh1 P2 C5 86.65(9)
P1 Rh1 P2 C5 -37.16(11)
Zr1 Rh1 P2 C5 -150.20(9)
P2 Rh1 N1 C18 134.92(15)
P1 Rh1 N1 C18 -25.17(14)
Zr1 Rh1 N1 C18 -123.15(16)
P2 Rh1 N1 C19 -19.33(14)
P1 Rh1 N1 C19 -179.42(15)
Zr1 Rh1 N1 C19 82.61(15)
P2 Rh1 N1 Zr1 -101.94(4)
P1 Rh1 N1 Zr1 97.98(4)
Cl2 Zr1 N1 C18 -134.18(16)
Cl1 Zr1 N1 C18 66.1(2)
Cl3 Zr1 N1 C18 -26.81(17)
Rh1 Zr1 N1 C18 110.58(19)
Cl2 Zr1 N1 C19 -2.71(14)
Cl1 Zr1 N1 C19 -162.40(10)
Cl3 Zr1 N1 C19 104.66(12)
Rh1 Zr1 N1 C19 -117.95(13)
Cl2 Zr1 N1 Rh1 115.23(4)
Cl1 Zr1 N1 Rh1 -44.45(10)
Cl3 Zr1 N1 Rh1 -137.39(4)
C20 P2 C2 C1 63.8(2)
C5 P2 C2 C1 176.8(2)
Rh1 P2 C2 C1 -53.8(3)
C20 P2 C2 C3 -173.37(18)
C5 P2 C2 C3 -60.4(2)
Rh1 P2 C2 C3 69.0(2)
C20 P2 C5 C4 72.3(2)
C2 P2 C5 C4 -42.3(2)
Rh1 P2 C5 C4 179.11(19)
C20 P2 C5 C6 -52.2(2)
C2 P2 C5 C6 -166.81(19)
Rh1 P2 C5 C6 54.6(2)
C12 P1 C8 C26 -171.51(19)
C10 P1 C8 C26 -57.9(2)
Rh1 P1 C8 C26 84.2(2)
C12 P1 C8 C7 64.3(2)
C10 P1 C8 C7 177.9(2)
Rh1 P1 C8 C7 -40.0(2)
C12 P1 C10 C9 -172.95(18)
C8 P1 C10 C9 77.5(2)
Rh1 P1 C10 C9 -57.9(2)
C12 P1 C10 C11 59.3(2)
C8 P1 C10 C11 -50.2(2)
Rh1 P1 C10 C11 174.41(15)
C10 P1 C12 C13 -63.0(2)
C8 P1 C12 C13 50.2(2)
Rh1 P1 C12 C13 165.03(19)
C10 P1 C12 C18 123.69(18)
C8 P1 C12 C18 -123.03(19)
Rh1 P1 C12 C18 -8.24(18)
C18 C12 C13 C14 0.0(4)
P1 C12 C13 C14 -173.13(19)
C12 C13 C14 C16 2.1(4)
C12 C13 C14 C15 -178.7(2)
C13 C14 C16 C17 -1.3(4)
C15 C14 C16 C17 179.6(2)
C14 C16 C17 C18 -1.8(4)
C16 C17 C18 C12 3.9(3)
C16 C17 C18 N1 -175.5(2)
C13 C12 C18 C17 -3.1(3)
P1 C12 C18 C17 170.55(17)
C13 C12 C18 N1 176.4(2)
P1 C12 C18 N1 -10.0(3)
C19 N1 C18 C17 -0.2(3)
Rh1 N1 C18 C17 -153.54(18)
Zr1 N1 C18 C17 119.4(2)
C19 N1 C18 C12 -179.7(2)
Rh1 N1 C18 C12 27.0(3)
Zr1 N1 C18 C12 -60.1(3)
C18 N1 C19 C24 51.4(3)
Rh1 N1 C19 C24 -155.30(17)
Zr1 N1 C19 C24 -84.7(2)
C18 N1 C19 C20 -138.1(2)
Rh1 N1 C19 C20 15.1(3)
Zr1 N1 C19 C20 85.7(2)
C24 C19 C20 C21 -3.6(3)
N1 C19 C20 C21 -174.3(2)
C24 C19 C20 P2 172.24(17)
N1 C19 C20 P2 1.6(3)
C2 P2 C20 C21 27.4(2)
C5 P2 C20 C21 -85.0(2)
Rh1 P2 C20 C21 161.1(2)
C2 P2 C20 C19 -148.14(18)
C5 P2 C20 C19 99.45(19)
Rh1 P2 C20 C19 -14.47(18)
C19 C20 C21 C22 1.4(4)
P2 C20 C21 C22 -174.04(19)
C20 C21 C22 C23 1.0(4)
C20 C21 C22 C25 -178.4(2)
C21 C22 C23 C24 -1.1(4)
C25 C22 C23 C24 178.2(2)
C22 C23 C24 C19 -1.1(4)
C20 C19 C24 C23 3.5(3)
N1 C19 C24 C23 173.9(2)
C32 C27 C28 C29 -1.3(10)
C27 C28 C29 C30 -2.7(8)
C28 C29 C30 C31 4.1(7)
C29 C30 C31 C32 -1.5(7)
C28 C27 C32 C31 3.5(10)
C30 C31 C32 C27 -1.8(8)
